data_7046417
loop_
_publ_author_name
'Xiao, Zhao-Xin'
'Miao, Hao'
'Shao, Dong'
'Wei, Hai-Yan'
'Zhang, Yi-Quan'
'Wang, Xin-Yi'

_publ_section_title
;
 A family of lanthanide compounds with reduced nitronyl nitroxide
 diradical: syntheses, structures and magnetic properties.
;
_journal_issue 24
_journal_name_full 'Dalton transactions (Cambridge, England : 2003)'
_journal_page_first 7925
_journal_page_last 7933
_journal_paper_doi 10.1039/c8dt01112e
_journal_volume 47
_journal_year 2018
_chemical_formula_sum 'C50 H42 F36 N6 O16 Yb2'
_chemical_formula_weight 2012.97
_space_group_crystal_system triclinic
_space_group_IT_number 2
_space_group_name_Hall '-P 1'
_space_group_name_H-M_alt 'P -1'
_symmetry_space_group_name_Hall '-P 1'
_symmetry_space_group_name_H-M 'P -1'
_atom_sites_solution_hydrogens mixed
_audit_creation_method SHELXL-2014/7
_audit_update_record
;
2018-03-22 deposited with the CCDC.
2018-05-21 downloaded from the CCDC.
;
_cell_angle_alpha 87.574(2)
_cell_angle_beta 69.902(2)
_cell_angle_gamma 88.337(2)
_cell_formula_units_Z 1
_cell_length_a 12.0282(15)
_cell_length_b 12.1219(16)
_cell_length_c 12.7435(16)
_cell_measurement_reflns_used 5833
_cell_measurement_temperature 296(2)
_cell_measurement_theta_max 27.01
_cell_measurement_theta_min 2.43
_cell_volume 1743.1(4)
_computing_cell_refinement 'Bruker SAINT'
_computing_data_collection 'Bruker APEX2'
_computing_data_reduction 'Bruker SAINT'
_computing_molecular_graphics 'Bruker SHELXTL'
_computing_publication_material 'Bruker SHELXTL'
_computing_structure_refinement 'SHELXL-2014 (Sheldrick 2014)'
_computing_structure_solution 'SHELXS-97 (Sheldrick 2008)'
_diffrn_ambient_temperature 296(2)
_diffrn_measured_fraction_theta_full 0.988
_diffrn_measured_fraction_theta_max 0.983
_diffrn_measurement_device_type 'Bruker APEX-II CCD'
_diffrn_measurement_method '\f and \w scans'
_diffrn_radiation_type MoK\a
_diffrn_radiation_wavelength 0.71073
_diffrn_reflns_av_R_equivalents 0.0514
_diffrn_reflns_av_unetI/netI 0.0714
_diffrn_reflns_Laue_measured_fraction_full 0.988
_diffrn_reflns_Laue_measured_fraction_max 0.983
_diffrn_reflns_limit_h_max 15
_diffrn_reflns_limit_h_min -14
_diffrn_reflns_limit_k_max 13
_diffrn_reflns_limit_k_min -15
_diffrn_reflns_limit_l_max 16
_diffrn_reflns_limit_l_min -16
_diffrn_reflns_number 15306
_diffrn_reflns_point_group_measured_fraction_full 0.988
_diffrn_reflns_point_group_measured_fraction_max 0.983
_diffrn_reflns_theta_full 25.242
_diffrn_reflns_theta_max 27.024
_diffrn_reflns_theta_min 1.682
_exptl_absorpt_coefficient_mu 2.828
_exptl_absorpt_correction_T_max 0.7455
_exptl_absorpt_correction_T_min 0.3784
_exptl_absorpt_correction_type multi-scan
_exptl_absorpt_process_details 'SADABS; Bruker, 2000'
_exptl_crystal_colour colorless
_exptl_crystal_density_diffrn 1.918
_exptl_crystal_description rod
_exptl_crystal_F_000 976
_exptl_crystal_size_max 0.280
_exptl_crystal_size_mid 0.230
_exptl_crystal_size_min 0.230
_refine_diff_density_max 1.935
_refine_diff_density_min -1.972
_refine_diff_density_rms 0.147
_refine_ls_extinction_method none
_refine_ls_goodness_of_fit_ref 1.029
_refine_ls_hydrogen_treatment mixed
_refine_ls_matrix_type full
_refine_ls_number_parameters 568
_refine_ls_number_reflns 7490
_refine_ls_number_restraints 370
_refine_ls_restrained_S_all 1.030
_refine_ls_R_factor_all 0.0435
_refine_ls_R_factor_gt 0.0385
_refine_ls_shift/su_max 0.039
_refine_ls_shift/su_mean 0.002
_refine_ls_structure_factor_coef Fsqd
_refine_ls_weighting_details 'w=1/[\s^2^(Fo^2^)+(0.0457P)^2^+0.0515P] where P=(Fo^2^+2Fc^2^)/3'
_refine_ls_weighting_scheme calc
_refine_ls_wR_factor_gt 0.0912
_refine_ls_wR_factor_ref 0.0956
_reflns_Friedel_coverage 0.000
_reflns_number_gt 6724
_reflns_number_total 7490
_reflns_threshold_expression 'I > 2\s(I)'
_cod_data_source_file c8dt01112e2.cif
_cod_data_source_block BHIMPz-Yb
_cod_depositor_comments 'Adding full bibliography for 7046416--7046422.cif.'
_cod_database_code 7046417
_shelx_shelxl_version_number 2014/7
_shelx_space_group_comment
;
The symmetry employed for this shelxl refinement is uniquely defined
by the following loop, which should always be used as a source of
symmetry information in preference to the above space-group names.
They are only intended as comments.
;
_shelx_estimated_absorpt_t_min 0.505
_shelx_estimated_absorpt_t_max 0.562

loop_
_space_group_symop_operation_xyz
'x, y, z'
'-x, -y, -z'

loop_
_atom_site_label
_atom_site_type_symbol
_atom_site_fract_x
_atom_site_fract_y
_atom_site_fract_z
_atom_site_U_iso_or_equiv
_atom_site_adp_type
_atom_site_occupancy
_atom_site_site_symmetry_order
_atom_site_calc_flag
_atom_site_refinement_flags_posn
_atom_site_refinement_flags_adp
_atom_site_refinement_flags_occupancy
_atom_site_disorder_assembly
_atom_site_disorder_group
Yb1 Yb 0.50792(2) 0.83628(2) 0.67868(2) 0.01519(7) Uani 1 1 d . U . . .
O1 O 0.5930(2) 0.8165(2) 0.4908(2) 0.0172(6) Uani 1 1 d . U . . .
O7 O 0.6705(3) 0.9257(2) 0.6861(2) 0.0222(7) Uani 1 1 d . U . . .
O2 O 0.6441(3) 0.6911(2) 0.6714(2) 0.0233(7) Uani 1 1 d . U . . .
O8 O 0.5102(3) 1.0218(2) 0.6129(3) 0.0201(6) Uani 1 1 d D U . . .
O6 O 0.5103(3) 0.8099(3) 0.8599(2) 0.0229(7) Uani 1 1 d . U . . .
O4 O 0.3512(3) 0.8349(3) 0.6053(3) 0.0237(7) Uani 1 1 d . U . . .
N1 N 0.6869(3) 0.7531(3) 0.4340(3) 0.0162(7) Uani 1 1 d . U . . .
F4 F 0.1560(3) 1.0088(3) 0.9792(3) 0.0538(9) Uani 1 1 d . U . . .
O5 O 0.3418(3) 0.9109(3) 0.8075(2) 0.0231(7) Uani 1 1 d . U . . .
F11 F 0.9015(3) 0.9842(4) 0.7785(3) 0.0551(10) Uani 1 1 d . U . . .
O3 O 0.4023(3) 0.6807(2) 0.7448(3) 0.0251(7) Uani 1 1 d . U . . .
F10 F 0.8017(3) 1.1094(3) 0.7251(3) 0.0601(10) Uani 1 1 d . U . . .
F12 F 0.8982(3) 0.9860(3) 0.6127(2) 0.0540(10) Uani 1 1 d . U . . .
F5 F 0.2203(3) 0.8552(3) 1.0260(3) 0.0600(11) Uani 1 1 d . U . . .
N3 N 0.5987(3) 0.4873(3) 0.5328(3) 0.0187(7) Uani 1 1 d . U . . .
F18 F 0.8087(3) 0.5134(4) 0.6319(4) 0.0710(12) Uani 1 1 d . U . . .
N2 N 0.7970(3) 0.6093(3) 0.3662(3) 0.0238(8) Uani 1 1 d D U . . .
F2 F 0.2114(4) 0.8155(5) 0.4857(4) 0.0818(15) Uani 1 1 d . U . . .
F6 F 0.0589(3) 0.8611(4) 0.9933(3) 0.0644(11) Uani 1 1 d . U . . .
F9A F 0.6208(16) 0.7949(15) 1.0773(16) 0.062(4) Uani 0.66(2) 1 d . U P A 1
C5 C 0.8004(4) 0.8026(3) 0.3580(4) 0.0189(9) Uani 1 1 d . U . . .
F3 F 0.0611(3) 0.7939(4) 0.6298(4) 0.0798(14) Uani 1 1 d . U . . .
F1 F 0.1905(4) 0.6661(3) 0.5800(4) 0.0792(14) Uani 1 1 d . U . . .
C1 C 0.7809(4) 0.8330(4) 0.2474(4) 0.0295(11) Uani 1 1 d . U . . .
H1A H 0.7177 0.8867 0.2604 0.044 Uiso 1 1 calc R U . . .
H1B H 0.7605 0.7681 0.2179 0.044 Uiso 1 1 calc R U . . .
H1C H 0.8521 0.8633 0.1948 0.044 Uiso 1 1 calc R U . . .
C8 C 0.5851(4) 0.5728(3) 0.4678(3) 0.0182(8) Uani 1 1 d . U . . .
F17 F 0.7365(4) 0.4656(4) 0.8002(4) 0.1002(19) Uani 1 1 d . U . . .
F7A F 0.4573(11) 0.8737(13) 1.0927(10) 0.069(4) Uani 0.66(2) 1 d . U P A 1
C7 C 0.6880(4) 0.6468(3) 0.4258(3) 0.0180(8) Uani 1 1 d . U . . .
F8A F 0.4821(14) 0.7031(8) 1.0512(10) 0.060(3) Uani 0.66(2) 1 d . U P A 1
C6 C 0.8849(4) 0.6991(4) 0.3476(4) 0.0242(10) Uani 1 1 d . U . . .
C13 C 0.1803(4) 0.8357(4) 0.7708(4) 0.0269(10) Uani 1 1 d . U . . .
H13 H 0.1011 0.8164 0.8016 0.032 Uiso 1 1 calc R U . . .
C9 C 0.5125(4) 0.4132(3) 0.5668(3) 0.0171(8) Uani 1 1 d . U . . .
C12 C 0.2431(4) 0.8189(4) 0.6586(4) 0.0250(10) Uani 1 1 d . U . . .
C17 C 0.5789(4) 0.8330(3) 0.9091(4) 0.0211(9) Uani 1 1 d . U . . .
C10 C 0.5261(4) 0.3211(4) 0.6436(4) 0.0272(10) Uani 1 1 d . U . . .
H10A H 0.5577 0.2568 0.6012 0.041 Uiso 1 1 calc R U . . .
H10B H 0.4502 0.3045 0.6984 0.041 Uiso 1 1 calc R U . . .
H10C H 0.5790 0.3428 0.6805 0.041 Uiso 1 1 calc R U . . .
C25 C 0.7489(5) 0.5495(5) 0.7314(5) 0.0387(13) Uani 1 1 d . U . . .
C18 C 0.6859(4) 0.8873(4) 0.8643(4) 0.0309(11) Uani 1 1 d . U . . .
H18 H 0.7341 0.8940 0.9072 0.037 Uiso 1 1 calc R U . . .
F16 F 0.8194(5) 0.6197(4) 0.7520(6) 0.112(2) Uani 1 1 d . U . . .
C22 C 0.4219(4) 0.6004(4) 0.8026(4) 0.0265(10) Uani 1 1 d . U . . .
C19 C 0.7213(4) 0.9316(4) 0.7558(4) 0.0243(10) Uani 1 1 d . U . . .
F15A F 0.2352(12) 0.6148(9) 0.9369(12) 0.080(4) Uani 0.66(2) 1 d . U P A 1
C14 C 0.2374(4) 0.8819(4) 0.8372(4) 0.0251(10) Uani 1 1 d . U . . .
C2 C 0.8293(4) 0.9027(4) 0.4077(5) 0.0364(12) Uani 1 1 d . U . . .
H2A H 0.7707 0.9593 0.4118 0.055 Uiso 1 1 calc R U . . .
H2B H 0.9058 0.9289 0.3616 0.055 Uiso 1 1 calc R U . . .
H2C H 0.8301 0.8840 0.4814 0.055 Uiso 1 1 calc R U . . .
C4 C 0.9372(5) 0.6909(5) 0.4402(5) 0.0415(14) Uani 1 1 d . U . . .
H4A H 0.8775 0.7098 0.5096 0.062 Uiso 1 1 calc R U . . .
H4B H 1.0019 0.7410 0.4233 0.062 Uiso 1 1 calc R U . . .
H4C H 0.9653 0.6169 0.4463 0.062 Uiso 1 1 calc R U . . .
C24 C 0.6344(4) 0.6068(4) 0.7334(4) 0.0257(10) Uani 1 1 d . U . . .
C3 C 0.9797(4) 0.6872(5) 0.2335(4) 0.0395(13) Uani 1 1 d . U . . .
H3A H 1.0201 0.6175 0.2313 0.059 Uiso 1 1 calc R U . . .
H3B H 1.0353 0.7459 0.2202 0.059 Uiso 1 1 calc R U . . .
H3C H 0.9436 0.6908 0.1769 0.059 Uiso 1 1 calc R U . . .
C23 C 0.5274(4) 0.5589(4) 0.8044(4) 0.0298(11) Uani 1 1 d . U . . .
H23 H 0.5295 0.4992 0.8520 0.036 Uiso 1 1 calc R U . . .
C11 C 0.1741(5) 0.7717(5) 0.5891(5) 0.0359(12) Uani 1 1 d . U . . .
F13A F 0.2627(12) 0.4874(14) 0.8214(7) 0.096(5) Uani 0.66(2) 1 d . U P A 1
C16 C 0.5370(5) 0.8010(5) 1.0347(4) 0.0357(12) Uani 1 1 d . U . . .
C15 C 0.1665(5) 0.9020(5) 0.9596(4) 0.0342(12) Uani 1 1 d . U . . .
C20 C 0.8306(5) 1.0022(5) 0.7192(4) 0.0354(12) Uani 1 1 d . U . . .
F14A F 0.3279(7) 0.4710(8) 0.9532(9) 0.072(3) Uani 0.66(2) 1 d . U P A 1
C21 C 0.3061(5) 0.5422(5) 0.8781(5) 0.0457(14) Uani 1 1 d . U . . .
H8WB H 0.462(3) 1.061(3) 0.592(3) 0.008(10) Uiso 1 1 d D . . . .
H8WA H 0.571(3) 1.055(4) 0.609(5) 0.040(17) Uiso 1 1 d D . . . .
H14 H 0.796(5) 0.5273(17) 0.370(4) 0.039(15) Uiso 1 1 d D . . . .
F8B F 0.454(3) 0.730(2) 1.075(2) 0.075(8) Uani 0.34(2) 1 d . U P A 2
F7B F 0.506(3) 0.888(3) 1.091(3) 0.089(9) Uani 0.34(2) 1 d . U P A 2
F9B F 0.623(4) 0.762(3) 1.066(4) 0.064(9) Uani 0.34(2) 1 d . U P A 2
F14B F 0.3108(13) 0.4385(12) 0.884(3) 0.090(8) Uani 0.34(2) 1 d . U P A 2
F13B F 0.2201(13) 0.5535(17) 0.8247(16) 0.065(5) Uani 0.34(2) 1 d . U P A 2
F15B F 0.241(3) 0.592(2) 0.9678(19) 0.080(8) Uani 0.34(2) 1 d . U P A 2

loop_
_atom_site_aniso_label
_atom_site_aniso_U_11
_atom_site_aniso_U_22
_atom_site_aniso_U_33
_atom_site_aniso_U_23
_atom_site_aniso_U_13
_atom_site_aniso_U_12
Yb1 0.01492(11) 0.01555(10) 0.01328(11) 0.00248(7) -0.00269(8) -0.00210(7)
O1 0.0140(14) 0.0148(13) 0.0184(15) 0.0000(11) 0.0000(12) 0.0006(11)
O7 0.0233(16) 0.0238(15) 0.0220(16) 0.0038(12) -0.0112(14) -0.0045(12)
O2 0.0241(16) 0.0241(15) 0.0212(16) 0.0047(13) -0.0079(13) 0.0017(13)
O8 0.0171(15) 0.0176(14) 0.0248(17) 0.0017(12) -0.0065(13) 0.0014(12)
O6 0.0237(16) 0.0273(16) 0.0161(16) 0.0033(12) -0.0051(13) -0.0032(13)
O4 0.0184(15) 0.0313(17) 0.0190(16) 0.0015(13) -0.0037(13) 0.0004(13)
N1 0.0156(17) 0.0146(16) 0.0147(18) 0.0008(13) -0.0007(14) 0.0001(13)
F4 0.074(2) 0.052(2) 0.0250(17) -0.0104(15) -0.0036(17) 0.0173(18)
O5 0.0175(15) 0.0278(16) 0.0178(16) 0.0003(13) 0.0017(13) 0.0003(13)
F11 0.0346(18) 0.102(3) 0.0341(18) 0.0072(19) -0.0170(15) -0.0276(19)
O3 0.0249(16) 0.0198(15) 0.0315(18) 0.0040(13) -0.0107(14) -0.0076(13)
F10 0.066(2) 0.047(2) 0.065(2) 0.0038(18) -0.016(2) -0.0297(18)
F12 0.0352(18) 0.100(3) 0.0233(17) -0.0068(17) -0.0023(14) -0.0298(18)
F5 0.060(2) 0.085(3) 0.0234(18) 0.0095(17) -0.0033(16) 0.029(2)
N3 0.0227(18) 0.0146(16) 0.0184(19) -0.0011(14) -0.0063(15) -0.0019(14)
F18 0.050(2) 0.089(3) 0.066(3) -0.007(2) -0.013(2) 0.038(2)
N2 0.0206(19) 0.0157(17) 0.028(2) 0.0006(15) 0.0003(16) 0.0000(15)
F2 0.085(3) 0.124(4) 0.056(3) 0.010(3) -0.050(2) -0.023(3)
F6 0.0314(18) 0.104(3) 0.037(2) 0.005(2) 0.0147(15) -0.0138(19)
F9A 0.060(7) 0.101(11) 0.034(5) 0.029(6) -0.031(5) -0.039(7)
C5 0.016(2) 0.020(2) 0.015(2) 0.0000(16) 0.0017(17) -0.0034(16)
F3 0.0295(19) 0.123(4) 0.102(3) -0.062(3) -0.036(2) 0.016(2)
F1 0.090(3) 0.041(2) 0.131(4) -0.032(2) -0.067(3) 0.005(2)
C1 0.025(2) 0.034(3) 0.021(2) 0.008(2) 0.002(2) 0.001(2)
C8 0.021(2) 0.0136(18) 0.017(2) -0.0015(16) -0.0017(17) -0.0016(16)
F17 0.061(3) 0.114(4) 0.101(4) 0.071(3) -0.008(2) 0.031(3)
F7A 0.082(7) 0.086(8) 0.014(3) 0.001(4) 0.011(4) 0.040(6)
C7 0.015(2) 0.0188(19) 0.017(2) 0.0011(16) -0.0018(17) -0.0014(16)
F8A 0.109(8) 0.045(4) 0.021(5) 0.022(4) -0.017(5) -0.032(4)
C6 0.018(2) 0.024(2) 0.027(2) 0.0043(18) -0.0035(19) -0.0020(17)
C13 0.019(2) 0.030(2) 0.026(3) 0.0035(19) -0.0013(19) 0.0000(18)
C9 0.018(2) 0.0133(18) 0.017(2) 0.0015(15) -0.0025(17) -0.0002(15)
C12 0.023(2) 0.019(2) 0.034(3) 0.0038(18) -0.012(2) -0.0002(17)
C17 0.025(2) 0.020(2) 0.018(2) 0.0008(17) -0.0082(18) 0.0011(17)
C10 0.036(3) 0.019(2) 0.032(3) 0.0071(18) -0.019(2) -0.0069(19)
C25 0.037(3) 0.042(3) 0.038(3) 0.006(2) -0.016(3) 0.008(2)
C18 0.033(3) 0.043(3) 0.022(2) 0.002(2) -0.015(2) -0.005(2)
F16 0.099(4) 0.087(3) 0.205(6) -0.048(4) -0.120(4) 0.041(3)
C22 0.037(3) 0.016(2) 0.024(2) -0.0025(17) -0.006(2) -0.0012(18)
C19 0.018(2) 0.027(2) 0.027(2) 0.0000(19) -0.0066(19) -0.0036(18)
F15A 0.058(5) 0.044(4) 0.083(9) 0.028(5) 0.044(5) 0.005(3)
C14 0.026(2) 0.022(2) 0.024(2) 0.0071(18) -0.0063(19) 0.0022(18)
C2 0.028(3) 0.032(3) 0.038(3) -0.006(2) 0.005(2) -0.017(2)
C4 0.031(3) 0.050(3) 0.046(3) 0.016(3) -0.019(3) -0.009(2)
C24 0.036(3) 0.023(2) 0.017(2) -0.0027(17) -0.008(2) 0.0053(19)
C3 0.026(3) 0.040(3) 0.038(3) -0.001(2) 0.009(2) 0.001(2)
C23 0.039(3) 0.021(2) 0.026(3) 0.0071(19) -0.008(2) 0.003(2)
C11 0.028(3) 0.041(3) 0.043(3) -0.006(2) -0.017(2) 0.002(2)
F13A 0.099(8) 0.123(10) 0.057(5) -0.005(6) -0.009(5) -0.091(8)
C16 0.044(3) 0.039(3) 0.024(3) 0.005(2) -0.011(2) -0.008(2)
C15 0.033(3) 0.040(3) 0.024(3) 0.002(2) -0.002(2) 0.005(2)
C20 0.030(3) 0.052(3) 0.024(3) 0.002(2) -0.009(2) -0.015(2)
F14A 0.057(4) 0.071(5) 0.071(6) 0.056(5) -0.004(4) -0.016(4)
C21 0.043(3) 0.029(3) 0.053(4) 0.007(3) -0.002(3) -0.009(2)
F8B 0.072(11) 0.120(17) 0.034(10) 0.003(9) -0.016(9) -0.055(11)
F7B 0.128(19) 0.077(11) 0.039(9) -0.002(7) 0.000(12) -0.003(14)
F9B 0.068(13) 0.080(15) 0.049(12) 0.026(10) -0.030(9) 0.015(11)
F14B 0.055(8) 0.033(7) 0.158(18) 0.037(9) -0.008(10) -0.006(5)
F13B 0.039(7) 0.070(10) 0.085(10) 0.034(8) -0.021(6) -0.032(7)
F15B 0.094(12) 0.087(15) 0.030(9) -0.004(9) 0.019(8) -0.040(11)

loop_
_atom_type_symbol
_atom_type_description
_atom_type_scat_dispersion_real
_atom_type_scat_dispersion_imag
_atom_type_scat_source
C C 0.0033 0.0016 'International Tables Vol C Tables 4.2.6.8 and 6.1.1.4'
H H 0.0000 0.0000 'International Tables Vol C Tables 4.2.6.8 and 6.1.1.4'
N N 0.0061 0.0033 'International Tables Vol C Tables 4.2.6.8 and 6.1.1.4'
O O 0.0106 0.0060 'International Tables Vol C Tables 4.2.6.8 and 6.1.1.4'
F F 0.0171 0.0103 'International Tables Vol C Tables 4.2.6.8 and 6.1.1.4'
Yb Yb -0.3850 5.5486 'International Tables Vol C Tables 4.2.6.8 and 6.1.1.4'

loop_
_geom_angle_atom_site_label_1
_geom_angle_atom_site_label_2
_geom_angle_atom_site_label_3
_geom_angle
_geom_angle_site_symmetry_1
_geom_angle_site_symmetry_3
O3 Yb1 O1 105.57(11) . .
O3 Yb1 O7 140.88(10) . .
O1 Yb1 O7 91.69(10) . .
O3 Yb1 O5 80.06(11) . .
O1 Yb1 O5 140.55(10) . .
O7 Yb1 O5 108.44(11) . .
O3 Yb1 O6 75.46(11) . .
O1 Yb1 O6 150.97(10) . .
O7 Yb1 O6 72.93(10) . .
O5 Yb1 O6 68.47(10) . .
O3 Yb1 O2 72.64(11) . .
O1 Yb1 O2 78.62(10) . .
O7 Yb1 O2 76.95(11) . .
O5 Yb1 O2 137.97(10) . .
O6 Yb1 O2 74.05(11) . .
O3 Yb1 O8 147.93(10) . .
O1 Yb1 O8 79.02(10) . .
O7 Yb1 O8 68.94(10) . .
O5 Yb1 O8 77.37(11) . .
O6 Yb1 O8 115.93(11) . .
O2 Yb1 O8 138.23(10) . .
O3 Yb1 O4 71.85(10) . .
O1 Yb1 O4 73.23(10) . .
O7 Yb1 O4 147.27(10) . .
O5 Yb1 O4 71.74(11) . .
O6 Yb1 O4 131.79(10) . .
O2 Yb1 O4 125.85(11) . .
O8 Yb1 O4 79.58(10) . .
N1 O1 Yb1 129.2(2) . .
C19 O7 Yb1 135.5(3) . .
C24 O2 Yb1 129.9(3) . .
Yb1 O8 H8WB 133(3) . .
Yb1 O8 H8WA 114(3) . .
H8WB O8 H8WA 113(3) . .
C17 O6 Yb1 135.4(3) . .
C12 O4 Yb1 127.4(3) . .
C7 N1 O1 126.3(3) . .
C7 N1 C5 111.4(3) . .
O1 N1 C5 121.8(3) . .
C14 O5 Yb1 129.9(3) . .
C22 O3 Yb1 129.8(3) . .
C9 N3 C8 117.5(3) . .
C7 N2 C6 109.9(4) . .
C7 N2 H14 108(3) . .
C6 N2 H14 138(3) . .
C2 C5 N1 110.7(4) . .
C2 C5 C1 110.8(4) . .
N1 C5 C1 106.1(3) . .
C2 C5 C6 117.0(4) . .
N1 C5 C6 99.2(3) . .
C1 C5 C6 112.0(4) . .
C5 C1 H1A 109.5 . .
C5 C1 H1B 109.5 . .
H1A C1 H1B 109.5 . .
C5 C1 H1C 109.5 . .
H1A C1 H1C 109.5 . .
H1B C1 H1C 109.5 . .
N3 C8 C9 123.5(4) . 2_666
N3 C8 C7 114.6(4) . .
C9 C8 C7 121.7(4) 2_666 .
N1 C7 N2 111.0(4) . .
N1 C7 C8 126.9(4) . .
N2 C7 C8 122.0(4) . .
N2 C6 C4 108.7(4) . .
N2 C6 C3 109.0(4) . .
C4 C6 C3 111.5(4) . .
N2 C6 C5 99.7(3) . .
C4 C6 C5 112.2(4) . .
C3 C6 C5 114.9(4) . .
C12 C13 C14 119.4(4) . .
C12 C13 H13 120.3 . .
C14 C13 H13 120.3 . .
N3 C9 C8 119.0(4) . 2_666
N3 C9 C10 117.0(4) . .
C8 C9 C10 124.0(4) 2_666 .
O4 C12 C13 128.5(4) . .
O4 C12 C11 114.6(4) . .
C13 C12 C11 116.9(4) . .
O6 C17 C18 127.2(4) . .
O6 C17 C16 115.5(4) . .
C18 C17 C16 117.3(4) . .
C9 C10 H10A 109.5 . .
C9 C10 H10B 109.5 . .
H10A C10 H10B 109.5 . .
C9 C10 H10C 109.5 . .
H10A C10 H10C 109.5 . .
H10B C10 H10C 109.5 . .
F17 C25 F18 106.2(5) . .
F17 C25 F16 108.1(5) . .
F18 C25 F16 104.9(5) . .
F17 C25 C24 115.1(5) . .
F18 C25 C24 111.4(4) . .
F16 C25 C24 110.4(5) . .
C19 C18 C17 120.3(4) . .
C19 C18 H18 119.9 . .
C17 C18 H18 119.9 . .
O3 C22 C23 128.8(5) . .
O3 C22 C21 112.8(4) . .
C23 C22 C21 118.4(4) . .
O7 C19 C18 128.0(4) . .
O7 C19 C20 115.2(4) . .
C18 C19 C20 116.6(4) . .
O5 C14 C13 127.0(4) . .
O5 C14 C15 114.2(4) . .
C13 C14 C15 118.8(4) . .
C5 C2 H2A 109.5 . .
C5 C2 H2B 109.5 . .
H2A C2 H2B 109.5 . .
C5 C2 H2C 109.5 . .
H2A C2 H2C 109.5 . .
H2B C2 H2C 109.5 . .
C6 C4 H4A 109.5 . .
C6 C4 H4B 109.5 . .
H4A C4 H4B 109.5 . .
C6 C4 H4C 109.5 . .
H4A C4 H4C 109.5 . .
H4B C4 H4C 109.5 . .
O2 C24 C23 126.6(4) . .
O2 C24 C25 116.4(4) . .
C23 C24 C25 117.0(4) . .
C6 C3 H3A 109.5 . .
C6 C3 H3B 109.5 . .
H3A C3 H3B 109.5 . .
C6 C3 H3C 109.5 . .
H3A C3 H3C 109.5 . .
H3B C3 H3C 109.5 . .
C22 C23 C24 119.8(4) . .
C22 C23 H23 120.1 . .
C24 C23 H23 120.1 . .
F1 C11 F3 109.4(5) . .
F1 C11 F2 106.5(5) . .
F3 C11 F2 105.9(5) . .
F1 C11 C12 111.3(4) . .
F3 C11 C12 112.7(5) . .
F2 C11 C12 110.6(4) . .
F7B C16 F8B 107.8(18) . .
F7B C16 F9B 102(2) . .
F8B C16 F9B 104(2) . .
F9A C16 F7A 107.2(11) . .
F9A C16 F8A 109.2(10) . .
F7A C16 F8A 106.5(9) . .
F7B C16 C17 109.2(15) . .
F8B C16 C17 119.6(12) . .
F9B C16 C17 112.3(19) . .
F9A C16 C17 114.4(9) . .
F7A C16 C17 110.4(6) . .
F8A C16 C17 108.9(6) . .
F6 C15 F4 107.6(5) . .
F6 C15 F5 106.2(4) . .
F4 C15 F5 107.1(5) . .
F6 C15 C14 113.7(5) . .
F4 C15 C14 111.1(4) . .
F5 C15 C14 110.8(4) . .
F11 C20 F10 106.9(5) . .
F11 C20 F12 105.7(4) . .
F10 C20 F12 106.3(4) . .
F11 C20 C19 114.4(4) . .
F10 C20 C19 111.1(4) . .
F12 C20 C19 111.9(4) . .
F13A C21 F15A 114.0(11) . .
F14B C21 F15B 116.9(15) . .
F13A C21 F14A 106.7(8) . .
F15A C21 F14A 104.9(8) . .
F14B C21 F13B 98.0(13) . .
F15B C21 F13B 94.5(16) . .
F13A C21 C22 111.2(6) . .
F14B C21 C22 116.0(9) . .
F15A C21 C22 108.7(7) . .
F15B C21 C22 117.5(12) . .
F14A C21 C22 111.1(5) . .
F13B C21 C22 108.8(7) . .

loop_
_geom_bond_atom_site_label_1
_geom_bond_atom_site_label_2
_geom_bond_distance
_geom_bond_site_symmetry_2
Yb1 O3 2.270(3) .
Yb1 O1 2.277(3) .
Yb1 O7 2.295(3) .
Yb1 O5 2.296(3) .
Yb1 O6 2.328(3) .
Yb1 O2 2.352(3) .
Yb1 O8 2.364(3) .
Yb1 O4 2.375(3) .
O1 N1 1.351(4) .
O7 C19 1.244(5) .
O2 C24 1.249(5) .
O8 H8WB 0.845(18) .
O8 H8WA 0.831(19) .
O6 C17 1.239(5) .
O4 C12 1.259(5) .
N1 C7 1.296(5) .
N1 C5 1.501(5) .
F4 C15 1.323(6) .
O5 C14 1.237(5) .
F11 C20 1.329(6) .
O3 C22 1.262(5) .
F10 C20 1.334(7) .
F12 C20 1.340(6) .
F5 C15 1.331(6) .
N3 C9 1.334(5) .
N3 C8 1.341(5) .
F18 C25 1.310(7) .
N2 C7 1.347(5) .
N2 C6 1.493(6) .
N2 H14 0.99(2) .
F2 C11 1.329(7) .
F6 C15 1.320(6) .
F9A C16 1.30(2) .
C5 C2 1.494(6) .
C5 C1 1.535(6) .
C5 C6 1.572(6) .
F3 C11 1.302(6) .
F1 C11 1.293(7) .
C1 H1A 0.9600 .
C1 H1B 0.9600 .
C1 H1C 0.9600 .
C8 C9 1.393(6) 2_666
C8 C7 1.480(6) .
F17 C25 1.292(6) .
F7A C16 1.327(14) .
F8A C16 1.348(12) .
C6 C4 1.515(6) .
C6 C3 1.518(7) .
C13 C12 1.390(7) .
C13 C14 1.401(7) .
C13 H13 0.9300 .
C9 C8 1.393(6) 2_666
C9 C10 1.496(5) .
C12 C11 1.541(7) .
C17 C18 1.389(6) .
C17 C16 1.540(6) .
C10 H10A 0.9600 .
C10 H10B 0.9600 .
C10 H10C 0.9600 .
C25 F16 1.315(7) .
C25 C24 1.517(7) .
C18 C19 1.389(6) .
C18 H18 0.9300 .
C22 C23 1.359(7) .
C22 C21 1.563(7) .
C19 C20 1.514(6) .
F15A C21 1.279(14) .
C14 C15 1.524(7) .
C2 H2A 0.9600 .
C2 H2B 0.9600 .
C2 H2C 0.9600 .
C4 H4A 0.9600 .
C4 H4B 0.9600 .
C4 H4C 0.9600 .
C24 C23 1.418(7) .
C3 H3A 0.9600 .
C3 H3B 0.9600 .
C3 H3C 0.9600 .
C23 H23 0.9300 .
F13A C21 1.247(10) .
C16 F7B 1.27(4) .
C16 F8B 1.29(3) .
C16 F9B 1.31(4) .
F14A C21 1.348(9) .
C21 F14B 1.256(15) .
C21 F15B 1.30(3) .
C21 F13B 1.421(16) .
